data_9015048
loop_
_publ_author_name
'Ilinca, G.'
'Makovicky, E.'

_publ_section_title
;
 Note on the definition of borodayevite [Ag5(Fe,Pb)Bi7]13(Sb,Bi)2S17
 Note: This structure is based on a theoretical construct, (11P),
 and is probably not an good model for borodayevite
;
_journal_name_full 'Neues Jahrbuch fur Mineralogie, Monatshefte'
_journal_page_first 337
_journal_page_last 353
_journal_volume 1997
_journal_year 1997
_chemical_compound_source 'Alyaskitovoye ore deposit, Yakutia'
_chemical_formula_sum 'Ag4.5 Bi7.4 Pb0.6 S16 Sb1.5'
_chemical_name_mineral Borodaevite
_space_group_IT_number 12
_symmetry_space_group_name_Hall '-C 2y'
_symmetry_space_group_name_H-M 'C 1 2/m 1'
_cell_angle_alpha 90
_cell_angle_beta 93.00
_cell_angle_gamma 90
_cell_length_a 13.515
_cell_length_b 4.098
_cell_length_c 26.000
_cell_formula_units_Z 2
_cell_volume 1438.023
_database_code_amcsd 0018805
_exptl_crystal_density_diffrn 6.586
_cod_original_formula_sum 'Ag4.5 Bi7.4 Pb.6 Sb1.5 S16'
_cod_database_code 9015048

loop_
_space_group_symop_operation_xyz
x,y,z
1/2+x,1/2+y,z
x,-y,z
1/2+x,1/2-y,z
-x,y,-z
1/2-x,1/2+y,-z
-x,-y,-z
1/2-x,1/2-y,-z

loop_
_atom_site_label
_atom_site_fract_x
_atom_site_fract_y
_atom_site_fract_z
_atom_site_occupancy
_atom_site_U_iso_or_equiv
AgMl 0.00000 0.00000 0.50000 1.00000 0.02533
BiM2 0.25140 0.00000 0.42820 1.00000 0.02533
BiM3 0.07450 0.00000 0.13310 1.00000 0.02533
AgM4 0.36400 0.00000 0.20150 0.70000 0.02533
PbM4 0.36400 0.00000 0.20150 0.30000 0.02533
BiM5 0.16200 0.50000 0.26390 1.00000 0.02533
SbM6 0.45620 0.50000 0.32950 0.75000 0.02533
AgM6 0.45620 0.50000 0.32950 0.25000 0.02533
AgM7 0.28860 0.50000 0.06750 0.80000 0.02533
BiM7 0.28860 0.50000 0.06750 0.20000 0.02533
BiM8 0.00000 0.50000 0.00000 1.00000 0.02533
S1 0.16200 0.50000 0.47180 1.00000 0.02533
S2 0.40030 0.50000 0.41670 1.00000 0.02533
S3 0.22620 0.50000 0.16840 1.00000 0.02533
S4 0.01860 0.00000 0.23270 1.00000 0.02533
S5 0.30540 0.00000 0.29510 1.00000 0.02533
S6 0.10150 0.50000 0.36210 1.00000 0.02533
S7 0.43290 0.00000 0.10100 1.00000 0.02533
S8 0.13870 0.00000 0.03210 1.00000 0.02533

loop_
_cod_related_entry_id
_cod_related_entry_database
_cod_related_entry_code
1 AMCSD 0018805
